data_7063902
loop_
_publ_author_name
'Banu, Shaik Farheen'
'Sreeshitha, Mandapalli'
'Wilhelm, Ren\'e'
'Reddy, Peddiahgari Vasu Govardhana'

_publ_section_title
;
 Efficient synthesis of spirooxindole \g-lactones catalysed by new
 bis-benzimidazolinium NHC precursors
;
_journal_issue 33
_journal_name_full 'New Journal of Chemistry'
_journal_page_first 14256
_journal_page_last 14264
_journal_paper_doi 10.1039/D5NJ02315G
_journal_volume 49
_journal_year 2025
_chemical_formula_sum 'C24 H18 Cl N O3'
_chemical_formula_weight 403.84
_space_group_crystal_system triclinic
_space_group_IT_number 2
_space_group_name_Hall '-P 1'
_space_group_name_H-M_alt 'P -1'
_atom_sites_solution_hydrogens geom
_audit_creation_method SHELXL-2019/3
_audit_update_record
;
2025-03-13 deposited with the CCDC.	2025-07-21 downloaded from the CCDC.
;
_cell_angle_alpha 83.133(3)
_cell_angle_beta 71.290(3)
_cell_angle_gamma 88.065(3)
_cell_formula_units_Z 2
_cell_length_a 8.5375(6)
_cell_length_b 10.2973(7)
_cell_length_c 12.0126(7)
_cell_measurement_reflns_used 9879
_cell_measurement_temperature 299(2)
_cell_measurement_theta_max 66.81
_cell_measurement_theta_min 3.91
_cell_volume 993.07(11)
_computing_cell_refinement 'APEX4/SAINT (Bruker, 2021)'
_computing_data_collection 'APEX4 (Bruker, 2021)'
_computing_data_reduction 'SAINT/XPREP (Bruker, 2021)'
_computing_structure_refinement 'SHELXL-2019/2 (Sheldrick, 2019), WinGX'
_computing_structure_solution 'SHELXT 2018/2 (Sheldrick, 2018)'
_diffrn_ambient_temperature 299(2)
_diffrn_measured_fraction_theta_full 0.994
_diffrn_measured_fraction_theta_max 0.994
_diffrn_measurement_device_type 'Bruker D8 Venture Diffractometer'
_diffrn_measurement_method '\f and \w scans'
_diffrn_radiation_type CuK\a
_diffrn_radiation_wavelength 1.54178
_diffrn_reflns_av_R_equivalents 0.0603
_diffrn_reflns_av_unetI/netI 0.0530
_diffrn_reflns_Laue_measured_fraction_full 0.994
_diffrn_reflns_Laue_measured_fraction_max 0.994
_diffrn_reflns_limit_h_max 10
_diffrn_reflns_limit_h_min -10
_diffrn_reflns_limit_k_max 11
_diffrn_reflns_limit_k_min -12
_diffrn_reflns_limit_l_max 14
_diffrn_reflns_limit_l_min -14
_diffrn_reflns_number 26642
_diffrn_reflns_point_group_measured_fraction_full 0.994
_diffrn_reflns_point_group_measured_fraction_max 0.994
_diffrn_reflns_theta_full 67.092
_diffrn_reflns_theta_max 67.092
_diffrn_reflns_theta_min 3.911
_diffrn_source 'micro focus sealed tube'
_exptl_absorpt_coefficient_mu 1.912
_exptl_absorpt_correction_T_max 0.7528
_exptl_absorpt_correction_T_min 0.5165
_exptl_absorpt_correction_type multi-scan
_exptl_absorpt_process_details
;
 SADABS-2016/2 - Bruker AXS area detector 
 scaling and absorption correction
;
_exptl_crystal_colour colourless
_exptl_crystal_density_diffrn 1.351
_exptl_crystal_description block
_exptl_crystal_F_000 420
_exptl_crystal_recrystallization_method 'Re-crystallisation from solvent'
_exptl_crystal_size_max 0.367
_exptl_crystal_size_mid 0.209
_exptl_crystal_size_min 0.139
_refine_diff_density_max 0.372
_refine_diff_density_min -0.348
_refine_diff_density_rms 0.097
_refine_ls_extinction_method none
_refine_ls_goodness_of_fit_ref 1.089
_refine_ls_hydrogen_treatment constr
_refine_ls_matrix_type full
_refine_ls_number_parameters 262
_refine_ls_number_reflns 3527
_refine_ls_number_restraints 0
_refine_ls_restrained_S_all 1.089
_refine_ls_R_factor_all 0.0809
_refine_ls_R_factor_gt 0.0760
_refine_ls_shift/su_max 0.000
_refine_ls_shift/su_mean 0.000
_refine_ls_structure_factor_coef Fsqd
_refine_ls_weighting_details 'w=1/[\s^2^(Fo^2^)+(0.1500P)^2^+0.1134P] where P=(Fo^2^+2Fc^2^)/3'
_refine_ls_weighting_scheme calc
_refine_ls_wR_factor_gt 0.2109
_refine_ls_wR_factor_ref 0.2217
_reflns_Friedel_coverage 0.000
_reflns_number_gt 2981
_reflns_number_total 3527
_reflns_threshold_expression 'I > 2\s(I)'
_cod_data_source_file d5nj02315g2.cif
_cod_data_source_block shelx
_cod_depositor_comments 'Adding full bibliography for 7063902.cif.'
_cod_database_code 7063902
_shelx_shelxl_version_number 2019/3
_shelx_space_group_comment
;
The symmetry employed for this shelxl refinement is uniquely defined
by the following loop, which should always be used as a source of
symmetry information in preference to the above space-group names.
They are only intended as comments.
;
_shelx_estimated_absorpt_t_min 0.540
_shelx_estimated_absorpt_t_max 0.777

loop_
_space_group_symop_operation_xyz
'x, y, z'
'-x, -y, -z'

loop_
_atom_site_label
_atom_site_type_symbol
_atom_site_fract_x
_atom_site_fract_y
_atom_site_fract_z
_atom_site_U_iso_or_equiv
_atom_site_adp_type
_atom_site_occupancy
_atom_site_site_symmetry_order
_atom_site_calc_flag
_atom_site_refinement_flags_posn
_atom_site_refinement_flags_adp
_atom_site_refinement_flags_occupancy
_atom_site_disorder_assembly
_atom_site_disorder_group
C1 C 0.2999(3) 0.8551(3) 0.4992(2) 0.0799(7) Uani 1 1 d . . . . .
C2 C 0.4539(3) 0.8322(3) 0.5094(2) 0.0828(7) Uani 1 1 d . . . . .
H2 H 0.540545 0.807406 0.445947 0.099 Uiso 1 1 calc R U . . .
C3 C 0.4784(3) 0.8466(2) 0.6160(2) 0.0757(6) Uani 1 1 d . . . . .
H3 H 0.583254 0.832758 0.622941 0.091 Uiso 1 1 calc R U . . .
C4 C 0.3509(3) 0.8811(2) 0.7120(2) 0.0709(6) Uani 1 1 d . . . . .
C5 C 0.1966(3) 0.9005(3) 0.6993(2) 0.0845(7) Uani 1 1 d . . . . .
H5 H 0.108559 0.922621 0.763095 0.101 Uiso 1 1 calc R U . . .
C6 C 0.1705(4) 0.8876(3) 0.5931(3) 0.0902(7) Uani 1 1 d . . . . .
H6 H 0.065781 0.900885 0.585739 0.108 Uiso 1 1 calc R U . . .
C7 C 0.3863(3) 0.8982(2) 0.8251(2) 0.0748(6) Uani 1 1 d . . . . .
H7 H 0.495047 0.940325 0.802396 0.090 Uiso 1 1 calc R U . . .
C8 C 0.2660(5) 0.9784(3) 0.9135(2) 0.0997(9) Uani 1 1 d . . . . .
H8A H 0.296381 1.070331 0.896343 0.120 Uiso 1 1 calc R U . . .
H8B H 0.154011 0.969037 0.912042 0.120 Uiso 1 1 calc R U . . .
C9 C 0.2807(4) 0.9229(3) 1.0305(2) 0.0940(8) Uani 1 1 d . . . . .
C10 C 0.3938(3) 0.7689(2) 0.90361(18) 0.0677(5) Uani 1 1 d . . . . .
C11 C 0.2542(3) 0.6724(2) 0.91379(19) 0.0694(6) Uani 1 1 d . . . . .
C12 C 0.4993(3) 0.5679(2) 0.84418(19) 0.0698(6) Uani 1 1 d . . . . .
C13 C 0.6137(4) 0.4730(3) 0.8030(2) 0.0896(7) Uani 1 1 d . . . . .
H13 H 0.581682 0.392295 0.789725 0.108 Uiso 1 1 calc R U . . .
C14 C 0.7785(4) 0.5025(4) 0.7820(3) 0.1062(10) Uani 1 1 d . . . . .
H14 H 0.858815 0.440348 0.754366 0.127 Uiso 1 1 calc R U . . .
C15 C 0.8256(4) 0.6219(4) 0.8013(3) 0.1020(9) Uani 1 1 d . . . . .
H15 H 0.937082 0.638699 0.787250 0.122 Uiso 1 1 calc R U . . .
C16 C 0.7107(3) 0.7171(3) 0.8411(2) 0.0870(7) Uani 1 1 d . . . . .
H16 H 0.743312 0.798355 0.852538 0.104 Uiso 1 1 calc R U . . .
C17 C 0.5453(3) 0.6886(2) 0.86362(19) 0.0702(6) Uani 1 1 d . . . . .
C18 C 0.2344(4) 0.4430(2) 0.8751(2) 0.0842(7) Uani 1 1 d . . . . .
H18A H 0.123136 0.449699 0.929326 0.101 Uiso 1 1 calc R U . . .
H18B H 0.286240 0.368262 0.906040 0.101 Uiso 1 1 calc R U . . .
C19 C 0.2232(3) 0.4176(2) 0.7570(2) 0.0733(6) Uani 1 1 d . . . . .
C20 C 0.2754(4) 0.5062(3) 0.6562(2) 0.0921(8) Uani 1 1 d . . . . .
H20 H 0.326357 0.583837 0.658233 0.110 Uiso 1 1 calc R U . . .
C21 C 0.2520(5) 0.4798(3) 0.5524(3) 0.1068(10) Uani 1 1 d . . . . .
H21 H 0.287957 0.540054 0.485181 0.128 Uiso 1 1 calc R U . . .
C22 C 0.1775(5) 0.3674(4) 0.5471(3) 0.1069(10) Uani 1 1 d . . . . .
H22 H 0.161199 0.351147 0.477121 0.128 Uiso 1 1 calc R U . . .
C23 C 0.1263(4) 0.2775(3) 0.6467(3) 0.0989(9) Uani 1 1 d . . . . .
H23 H 0.076342 0.199722 0.643595 0.119 Uiso 1 1 calc R U . . .
C24 C 0.1488(3) 0.3026(2) 0.7502(3) 0.0832(7) Uani 1 1 d . . . . .
H24 H 0.113495 0.241486 0.816835 0.100 Uiso 1 1 calc R U . . .
N1 N 0.3263(2) 0.56061(18) 0.87322(16) 0.0719(5) Uani 1 1 d . . . . .
O1 O 0.2287(4) 0.9665(2) 1.1232(2) 0.1360(10) Uani 1 1 d . . . . .
O2 O 0.3659(2) 0.81011(16) 1.02017(14) 0.0822(5) Uani 1 1 d . . . . .
O3 O 0.1070(2) 0.69545(19) 0.95176(17) 0.0890(5) Uani 1 1 d . . . . .
Cl1 Cl 0.27181(11) 0.84786(9) 0.36278(6) 0.1093(4) Uani 1 1 d . . . . .

loop_
_atom_site_aniso_label
_atom_site_aniso_U_11
_atom_site_aniso_U_22
_atom_site_aniso_U_33
_atom_site_aniso_U_23
_atom_site_aniso_U_13
_atom_site_aniso_U_12
C1 0.0932(17) 0.0808(14) 0.0679(14) 0.0045(11) -0.0322(12) -0.0107(11)
C2 0.0922(16) 0.0872(15) 0.0655(13) -0.0015(11) -0.0227(11) -0.0022(12)
C3 0.0834(14) 0.0788(13) 0.0655(13) 0.0036(10) -0.0286(11) -0.0011(11)
C4 0.0850(14) 0.0625(11) 0.0658(12) 0.0049(9) -0.0290(10) -0.0023(9)
C5 0.0863(16) 0.0978(17) 0.0686(14) -0.0055(12) -0.0252(12) 0.0045(13)
C6 0.0893(17) 0.1024(19) 0.0851(17) 0.0020(14) -0.0407(14) -0.0025(14)
C7 0.0973(16) 0.0640(11) 0.0666(13) -0.0005(10) -0.0332(11) -0.0033(10)
C8 0.152(3) 0.0762(15) 0.0774(16) -0.0122(12) -0.0475(17) 0.0242(15)
C9 0.140(3) 0.0759(15) 0.0726(15) -0.0166(12) -0.0418(15) 0.0137(15)
C10 0.0835(14) 0.0652(11) 0.0567(11) -0.0050(9) -0.0259(9) -0.0009(9)
C11 0.0800(14) 0.0693(12) 0.0571(11) 0.0004(9) -0.0219(10) -0.0028(10)
C12 0.0809(14) 0.0692(12) 0.0604(11) 0.0000(9) -0.0269(10) 0.0032(10)
C13 0.105(2) 0.0797(15) 0.0842(16) -0.0091(12) -0.0322(14) 0.0149(13)
C14 0.100(2) 0.121(2) 0.100(2) -0.0123(18) -0.0371(16) 0.0358(18)
C15 0.0758(16) 0.133(3) 0.102(2) -0.0097(19) -0.0382(14) 0.0130(16)
C16 0.0858(16) 0.1006(18) 0.0803(16) -0.0024(13) -0.0366(13) -0.0067(13)
C17 0.0786(14) 0.0733(12) 0.0624(12) -0.0010(9) -0.0302(10) 0.0000(10)
C18 0.1042(18) 0.0697(13) 0.0752(15) 0.0024(11) -0.0254(13) -0.0205(12)
C19 0.0764(13) 0.0657(12) 0.0773(14) -0.0066(10) -0.0245(11) -0.0009(10)
C20 0.117(2) 0.0834(16) 0.0764(15) -0.0045(12) -0.0321(14) -0.0140(14)
C21 0.141(3) 0.105(2) 0.0780(17) -0.0043(15) -0.0410(17) -0.0038(18)
C22 0.125(2) 0.110(2) 0.106(2) -0.0351(19) -0.0588(19) 0.0177(18)
C23 0.1002(19) 0.0849(17) 0.131(3) -0.0333(17) -0.0566(18) 0.0083(14)
C24 0.0825(15) 0.0683(13) 0.1031(18) -0.0095(12) -0.0359(13) 0.0008(10)
N1 0.0814(12) 0.0658(10) 0.0669(11) -0.0031(8) -0.0222(9) -0.0088(8)
O1 0.235(3) 0.1037(15) 0.0817(14) -0.0344(12) -0.0635(16) 0.0431(17)
O2 0.1191(13) 0.0739(10) 0.0602(9) -0.0069(7) -0.0386(8) 0.0046(9)
O3 0.0763(11) 0.0952(12) 0.0856(11) -0.0003(9) -0.0154(8) -0.0012(8)
Cl1 0.1337(7) 0.1304(7) 0.0759(5) 0.0010(4) -0.0527(4) -0.0208(5)

loop_
_atom_type_symbol
_atom_type_description
_atom_type_scat_dispersion_real
_atom_type_scat_dispersion_imag
_atom_type_scat_source
C C 0.0181 0.0091 'International Tables Vol C Tables 4.2.6.8 and 6.1.1.4'
H H 0.0000 0.0000 'International Tables Vol C Tables 4.2.6.8 and 6.1.1.4'
N N 0.0311 0.0180 'International Tables Vol C Tables 4.2.6.8 and 6.1.1.4'
O O 0.0492 0.0322 'International Tables Vol C Tables 4.2.6.8 and 6.1.1.4'
Cl Cl 0.3639 0.7018 'International Tables Vol C Tables 4.2.6.8 and 6.1.1.4'

loop_
_geom_angle_atom_site_label_1
_geom_angle_atom_site_label_2
_geom_angle_atom_site_label_3
_geom_angle
_geom_angle_site_symmetry_1
_geom_angle_site_symmetry_3
_geom_angle_publ_flag
C6 C1 C2 121.0(2) . . ?
C6 C1 Cl1 120.0(2) . . ?
C2 C1 Cl1 119.0(2) . . ?
C1 C2 C3 118.8(2) . . ?
C1 C2 H2 120.6 . . ?
C3 C2 H2 120.6 . . ?
C4 C3 C2 121.6(2) . . ?
C4 C3 H3 119.2 . . ?
C2 C3 H3 119.2 . . ?
C5 C4 C3 118.0(2) . . ?
C5 C4 C7 122.9(2) . . ?
C3 C4 C7 119.1(2) . . ?
C4 C5 C6 121.1(3) . . ?
C4 C5 H5 119.4 . . ?
C6 C5 H5 119.4 . . ?
C1 C6 C5 119.5(3) . . ?
C1 C6 H6 120.3 . . ?
C5 C6 H6 120.3 . . ?
C4 C7 C8 118.3(2) . . ?
C4 C7 C10 114.56(18) . . ?
C8 C7 C10 101.79(19) . . ?
C4 C7 H7 107.2 . . ?
C8 C7 H7 107.2 . . ?
C10 C7 H7 107.2 . . ?
C9 C8 C7 104.2(2) . . ?
C9 C8 H8A 110.9 . . ?
C7 C8 H8A 110.9 . . ?
C9 C8 H8B 110.9 . . ?
C7 C8 H8B 110.9 . . ?
H8A C8 H8B 108.9 . . ?
O1 C9 O2 121.4(3) . . ?
O1 C9 C8 128.3(3) . . ?
O2 C9 C8 110.3(2) . . ?
O2 C10 C17 113.16(18) . . ?
O2 C10 C11 107.63(17) . . ?
C17 C10 C11 102.82(18) . . ?
O2 C10 C7 103.69(17) . . ?
C17 C10 C7 116.72(19) . . ?
C11 C10 C7 112.75(19) . . ?
O3 C11 N1 127.6(2) . . ?
O3 C11 C10 125.0(2) . . ?
N1 C11 C10 107.47(19) . . ?
C13 C12 C17 122.0(2) . . ?
C13 C12 N1 127.8(2) . . ?
C17 C12 N1 110.19(19) . . ?
C12 C13 C14 117.3(3) . . ?
C12 C13 H13 121.4 . . ?
C14 C13 H13 121.4 . . ?
C15 C14 C13 121.3(3) . . ?
C15 C14 H14 119.4 . . ?
C13 C14 H14 119.4 . . ?
C14 C15 C16 121.2(3) . . ?
C14 C15 H15 119.4 . . ?
C16 C15 H15 119.4 . . ?
C15 C16 C17 118.3(3) . . ?
C15 C16 H16 120.9 . . ?
C17 C16 H16 120.9 . . ?
C12 C17 C16 120.0(2) . . ?
C12 C17 C10 108.3(2) . . ?
C16 C17 C10 131.6(2) . . ?
N1 C18 C19 115.12(19) . . ?
N1 C18 H18A 108.5 . . ?
C19 C18 H18A 108.5 . . ?
N1 C18 H18B 108.5 . . ?
C19 C18 H18B 108.5 . . ?
H18A C18 H18B 107.5 . . ?
C20 C19 C24 118.1(2) . . ?
C20 C19 C18 123.4(2) . . ?
C24 C19 C18 118.4(2) . . ?
C21 C20 C19 120.3(3) . . ?
C21 C20 H20 119.8 . . ?
C19 C20 H20 119.8 . . ?
C22 C21 C20 121.0(3) . . ?
C22 C21 H21 119.5 . . ?
C20 C21 H21 119.5 . . ?
C21 C22 C23 119.3(3) . . ?
C21 C22 H22 120.3 . . ?
C23 C22 H22 120.3 . . ?
C24 C23 C22 120.2(3) . . ?
C24 C23 H23 119.9 . . ?
C22 C23 H23 119.9 . . ?
C23 C24 C19 121.0(3) . . ?
C23 C24 H24 119.5 . . ?
C19 C24 H24 119.5 . . ?
C11 N1 C12 110.93(18) . . ?
C11 N1 C18 123.8(2) . . ?
C12 N1 C18 124.8(2) . . ?
C9 O2 C10 110.41(18) . . ?

loop_
_geom_bond_atom_site_label_1
_geom_bond_atom_site_label_2
_geom_bond_distance
_geom_bond_site_symmetry_2
_geom_bond_publ_flag
C1 C6 1.368(4) . ?
C1 C2 1.369(4) . ?
C1 Cl1 1.741(3) . ?
C2 C3 1.388(4) . ?
C2 H2 0.9300 . ?
C3 C4 1.381(4) . ?
C3 H3 0.9300 . ?
C4 C5 1.380(4) . ?
C4 C7 1.515(3) . ?
C5 C6 1.385(4) . ?
C5 H5 0.9300 . ?
C6 H6 0.9300 . ?
C7 C8 1.522(4) . ?
C7 C10 1.549(3) . ?
C7 H7 0.9800 . ?
C8 C9 1.495(4) . ?
C8 H8A 0.9700 . ?
C8 H8B 0.9700 . ?
C9 O1 1.195(3) . ?
C9 O2 1.346(3) . ?
C10 O2 1.455(3) . ?
C10 C17 1.487(3) . ?
C10 C11 1.543(3) . ?
C11 O3 1.217(3) . ?
C11 N1 1.355(3) . ?
C12 C13 1.377(4) . ?
C12 C17 1.384(3) . ?
C12 N1 1.407(3) . ?
C13 C14 1.385(5) . ?
C13 H13 0.9300 . ?
C14 C15 1.374(5) . ?
C14 H14 0.9300 . ?
C15 C16 1.378(5) . ?
C15 H15 0.9300 . ?
C16 C17 1.384(4) . ?
C16 H16 0.9300 . ?
C18 N1 1.459(3) . ?
C18 C19 1.505(3) . ?
C18 H18A 0.9700 . ?
C18 H18B 0.9700 . ?
C19 C20 1.384(4) . ?
C19 C24 1.385(3) . ?
C20 C21 1.383(4) . ?
C20 H20 0.9300 . ?
C21 C22 1.357(5) . ?
C21 H21 0.9300 . ?
C22 C23 1.381(5) . ?
C22 H22 0.9300 . ?
C23 C24 1.373(4) . ?
C23 H23 0.9300 . ?
C24 H24 0.9300 . ?

loop_
_geom_hbond_atom_site_label_D
_geom_hbond_atom_site_label_H
_geom_hbond_atom_site_label_A
_geom_hbond_distance_DH
_geom_hbond_distance_HA
_geom_hbond_distance_DA
_geom_hbond_angle_DHA
_geom_hbond_site_symmetry_A
_geom_hbond_publ_flag
C18 H18A O3 0.97 2.45 3.246(3) 138.7 2_567 yes

loop_
_geom_torsion_atom_site_label_1
_geom_torsion_atom_site_label_2
_geom_torsion_atom_site_label_3
_geom_torsion_atom_site_label_4
_geom_torsion
_geom_torsion_site_symmetry_1
_geom_torsion_site_symmetry_2
_geom_torsion_site_symmetry_3
_geom_torsion_site_symmetry_4
_geom_torsion_publ_flag
C6 C1 C2 C3 -2.1(4) . . . . ?
Cl1 C1 C2 C3 175.73(19) . . . . ?
C1 C2 C3 C4 1.2(4) . . . . ?
C2 C3 C4 C5 0.3(4) . . . . ?
C2 C3 C4 C7 -178.7(2) . . . . ?
C3 C4 C5 C6 -0.8(4) . . . . ?
C7 C4 C5 C6 178.0(2) . . . . ?
C2 C1 C6 C5 1.5(4) . . . . ?
Cl1 C1 C6 C5 -176.3(2) . . . . ?
C4 C5 C6 C1 0.0(4) . . . . ?
C5 C4 C7 C8 -19.2(3) . . . . ?
C3 C4 C7 C8 159.7(2) . . . . ?
C5 C4 C7 C10 100.8(3) . . . . ?
C3 C4 C7 C10 -80.3(3) . . . . ?
C4 C7 C8 C9 152.0(2) . . . . ?
C10 C7 C8 C9 25.5(3) . . . . ?
C7 C8 C9 O1 167.8(4) . . . . ?
C7 C8 C9 O2 -11.8(4) . . . . ?
C4 C7 C10 O2 -159.3(2) . . . . ?
C8 C7 C10 O2 -30.4(3) . . . . ?
C4 C7 C10 C17 75.5(3) . . . . ?
C8 C7 C10 C17 -155.6(2) . . . . ?
C4 C7 C10 C11 -43.2(3) . . . . ?
C8 C7 C10 C11 85.7(2) . . . . ?
O2 C10 C11 O3 55.2(3) . . . . ?
C17 C10 C11 O3 174.9(2) . . . . ?
C7 C10 C11 O3 -58.5(3) . . . . ?
O2 C10 C11 N1 -124.81(18) . . . . ?
C17 C10 C11 N1 -5.1(2) . . . . ?
C7 C10 C11 N1 121.5(2) . . . . ?
C17 C12 C13 C14 0.4(4) . . . . ?
N1 C12 C13 C14 -179.1(2) . . . . ?
C12 C13 C14 C15 -0.2(5) . . . . ?
C13 C14 C15 C16 -0.7(5) . . . . ?
C14 C15 C16 C17 1.3(4) . . . . ?
C13 C12 C17 C16 0.3(3) . . . . ?
N1 C12 C17 C16 179.8(2) . . . . ?
C13 C12 C17 C10 178.1(2) . . . . ?
N1 C12 C17 C10 -2.4(2) . . . . ?
C15 C16 C17 C12 -1.1(4) . . . . ?
C15 C16 C17 C10 -178.3(2) . . . . ?
O2 C10 C17 C12 120.3(2) . . . . ?
C11 C10 C17 C12 4.4(2) . . . . ?
C7 C10 C17 C12 -119.5(2) . . . . ?
O2 C10 C17 C16 -62.3(3) . . . . ?
C11 C10 C17 C16 -178.1(2) . . . . ?
C7 C10 C17 C16 57.9(3) . . . . ?
N1 C18 C19 C20 -8.5(4) . . . . ?
N1 C18 C19 C24 175.2(2) . . . . ?
C24 C19 C20 C21 0.4(4) . . . . ?
C18 C19 C20 C21 -176.0(3) . . . . ?
C19 C20 C21 C22 0.2(5) . . . . ?
C20 C21 C22 C23 -0.8(5) . . . . ?
C21 C22 C23 C24 0.8(5) . . . . ?
C22 C23 C24 C19 -0.2(4) . . . . ?
C20 C19 C24 C23 -0.4(4) . . . . ?
C18 C19 C24 C23 176.1(2) . . . . ?
O3 C11 N1 C12 -176.0(2) . . . . ?
C10 C11 N1 C12 4.0(2) . . . . ?
O3 C11 N1 C18 -3.7(4) . . . . ?
C10 C11 N1 C18 176.3(2) . . . . ?
C13 C12 N1 C11 178.4(2) . . . . ?
C17 C12 N1 C11 -1.1(2) . . . . ?
C13 C12 N1 C18 6.2(4) . . . . ?
C17 C12 N1 C18 -173.4(2) . . . . ?
C19 C18 N1 C11 104.9(3) . . . . ?
C19 C18 N1 C12 -83.8(3) . . . . ?
O1 C9 O2 C10 171.7(3) . . . . ?
C8 C9 O2 C10 -8.7(4) . . . . ?
C17 C10 O2 C9 152.5(2) . . . . ?
C11 C10 O2 C9 -94.6(2) . . . . ?
C7 C10 O2 C9 25.1(3) . . . . ?
